data_7158481
loop_
_publ_author_name
'Santalla, Hugo'
'Nieto Faza, Olalla'
'G\'omez, Generosa'
'Fall, Yagamare'
'L\'opez, Carlos Silva'

_publ_section_title
;
 On the mechanism of the dyotropic expansion of hydrindanes into decalins.
;
_journal_issue 5
_journal_name_full 'Organic &amp; biomolecular chemistry'
_journal_page_first 1073
_journal_page_last 1079
_journal_paper_doi 10.1039/d1ob02150h
_journal_volume 20
_journal_year 2022
_chemical_absolute_configuration ad
_chemical_formula_moiety 'C28 H42 O4 S Si'
_chemical_formula_sum 'C28 H42 O4 S Si'
_chemical_formula_weight 502.76
_space_group_crystal_system monoclinic
_space_group_IT_number 4
_space_group_name_Hall 'P 2yb'
_space_group_name_H-M_alt 'P 1 21 1'
_atom_sites_solution_hydrogens geom
_atom_sites_solution_primary dual
_audit_creation_date 2020-12-21
_audit_creation_method
;
Olex2 1.3
(compiled 2020.11.12 svn.r5f609507 for OlexSys, GUI svn.r6226)
;
_audit_update_record
;
2021-07-19 deposited with the CCDC.	2022-01-07 downloaded from the CCDC.
;
_cell_angle_alpha 90
_cell_angle_beta 91.946(5)
_cell_angle_gamma 90
_cell_formula_units_Z 4
_cell_length_a 7.2736(9)
_cell_length_b 19.217(2)
_cell_length_c 19.825(2)
_cell_measurement_reflns_used 9903
_cell_measurement_temperature 100.0
_cell_measurement_theta_max 26.45
_cell_measurement_theta_min 2.31
_cell_volume 2769.5(5)
_computing_cell_refinement 'SAINT V8.40B (?, 2016)'
_computing_data_collection 'Bruker APEX3'
_computing_data_reduction 'SAINT V8.40B (?, 2016)'
_computing_molecular_graphics 'Olex2 1.3 (Dolomanov et al., 2009)'
_computing_publication_material 'Olex2 1.3 (Dolomanov et al., 2009)'
_computing_structure_refinement 'XL  (Sheldrick, 2008)'
_computing_structure_solution 'SHELXT 2018/2 (Sheldrick, 2018)'
_diffrn_ambient_temperature 100.0
_diffrn_measured_fraction_theta_full 0.972
_diffrn_measured_fraction_theta_max 0.971
_diffrn_measurement_device_type 'Bruker D8 Venture Photon II CMOS'
_diffrn_measurement_method '\f and \w scans'
_diffrn_radiation_monochromator 'Incoatec HeliosTM multilayer optics'
_diffrn_radiation_type MoK\a
_diffrn_radiation_wavelength 0.71073
_diffrn_reflns_av_R_equivalents 0.0942
_diffrn_reflns_av_unetI/netI 0.0627
_diffrn_reflns_Laue_measured_fraction_full 0.972
_diffrn_reflns_Laue_measured_fraction_max 0.971
_diffrn_reflns_limit_h_max 8
_diffrn_reflns_limit_h_min -8
_diffrn_reflns_limit_k_max 23
_diffrn_reflns_limit_k_min -23
_diffrn_reflns_limit_l_max 23
_diffrn_reflns_limit_l_min -23
_diffrn_reflns_number 57153
_diffrn_reflns_point_group_measured_fraction_full 0.943
_diffrn_reflns_point_group_measured_fraction_max 0.941
_diffrn_reflns_theta_full 25.242
_diffrn_reflns_theta_max 25.349
_diffrn_reflns_theta_min 2.056
_diffrn_source 'Incoatec high brillance I\muS microsource'
_diffrn_source_current 1.0
_diffrn_source_power 0.05
_diffrn_source_voltage 50.0
_diffrn_standards_number 0
_exptl_absorpt_coefficient_mu 0.191
_exptl_absorpt_correction_T_max 0.7454
_exptl_absorpt_correction_T_min 0.5112
_exptl_absorpt_correction_type multi-scan
_exptl_absorpt_process_details
;
SADABS-2016/2 (Bruker,2016/2) was used for absorption correction.
wR2(int) was 0.1674 before and 0.0991 after correction.
The Ratio of minimum to maximum transmission is 0.6858.
The \l/2 correction factor is Not present.
;
_exptl_crystal_colour colourless
_exptl_crystal_colour_primary colourless
_exptl_crystal_density_diffrn 1.206
_exptl_crystal_density_method 'not measured'
_exptl_crystal_description plate
_exptl_crystal_F_000 1088
_exptl_crystal_size_max 0.293
_exptl_crystal_size_mid 0.217
_exptl_crystal_size_min 0.021
_refine_diff_density_max 0.685
_refine_diff_density_min -0.412
_refine_diff_density_rms 0.106
_refine_ls_abs_structure_details
;
 Flack x determined using 3311 quotients [(I+)-(I-)]/[(I+)+(I-)]
 (Parsons, Flack and Wagner, Acta Cryst. B69 (2013) 249-259).
;
_refine_ls_abs_structure_Flack 0.05(8)
_refine_ls_extinction_method none
_refine_ls_goodness_of_fit_ref 1.099
_refine_ls_hydrogen_treatment constr
_refine_ls_matrix_type full
_refine_ls_number_parameters 678
_refine_ls_number_reflns 9530
_refine_ls_number_restraints 2
_refine_ls_restrained_S_all 1.099
_refine_ls_R_factor_all 0.0841
_refine_ls_R_factor_gt 0.0711
_refine_ls_shift/su_max 0.000
_refine_ls_shift/su_mean 0.000
_refine_ls_structure_factor_coef Fsqd
_refine_ls_weighting_details 'w=1/[\s^2^(Fo^2^)+(0.1007P)^2^+3.0606P] where P=(Fo^2^+2Fc^2^)/3'
_refine_ls_weighting_scheme calc
_refine_ls_wR_factor_gt 0.1814
_refine_ls_wR_factor_ref 0.1919
_reflns_Friedel_coverage 0.879
_reflns_Friedel_fraction_full 0.913
_reflns_Friedel_fraction_max 0.910
_reflns_number_gt 8288
_reflns_number_total 9530
_reflns_threshold_expression 'I > 2\s(I)'
_cod_data_source_file d1ob02150h2.cif
_cod_data_source_block 32069501_0m
_cod_depositor_comments 'Adding full bibliography for 7158480--7158482.cif.'
_cod_original_cell_volume 2769.4(5)
_cod_database_code 7158481
_shelx_shelxl_version_number 2018/3
_shelx_space_group_comment
;
The symmetry employed for this shelxl refinement is uniquely defined
by the following loop, which should always be used as a source of
symmetry information in preference to the above space-group names.
They are only intended as comments.
;
_shelx_estimated_absorpt_t_max 0.996
_shelx_estimated_absorpt_t_min 0.946
_olex2_refinement_description
;
1. Fixed Uiso
 At 1.2 times of:
  All C(H) groups, All C(H,H) groups
 At 1.5 times of:
  All C(H,H,H) groups
2. Restrained distances
 Si1C-C33C
 1.87 with sigma of 0.02
3. Uiso/Uaniso restraints and constraints
Uanis(C37B) = Uanis(C36B) = Uanis(C35B)
Uanis(C33C) = Uanis(C32C)
4. Others
 Sof(Si1C)=Sof(C32C)=Sof(H32D)=Sof(H32E)=Sof(H32F)=Sof(C33C)=Sof(H33D)=
 Sof(H33E)=Sof(H33F)=Sof(C34C)=Sof(C35C)=Sof(H35D)=Sof(H35E)=Sof(H35F)=
 Sof(C36C)=Sof(H36D)=Sof(H36E)=Sof(H36F)=Sof(C37C)=Sof(H37D)=Sof(H37E)=
 Sof(H37F)=1-FVAR(1)
 Sof(Si1B)=Sof(C32B)=Sof(H32A)=Sof(H32B)=Sof(H32C)=Sof(C33B)=Sof(H33A)=
 Sof(H33B)=Sof(H33C)=Sof(C34B)=Sof(C35B)=Sof(H35A)=Sof(H35B)=Sof(H35C)=
 Sof(C36B)=Sof(H36A)=Sof(H36B)=Sof(H36C)=Sof(C37B)=Sof(H37A)=Sof(H37B)=
 Sof(H37C)=FVAR(1)
5.a Ternary CH refined with riding coordinates:
 C8(H8), C14(H14), C17(H17), C20(H20), C8B(H8B), C14B(H14B), C17B(H17B),
 C20B(H20B)
5.b Secondary CH2 refined with riding coordinates:
 C9(H9A,H9B), C11(H11C,H11D), C12(H12C,H12D), C15(H15C,H15D), C16(H16C,H16D),
 C9B(H9BA,H9BB), C11B(H11A,H11B), C12B(H12A,H12B), C15B(H15A,H15B), C16B(H16A,
 H16B)
5.c Aromatic/amide H refined with riding coordinates:
 C23(H23), C24(H24), C26(H26), C27(H27), C28(H28), C29(H29), C31(H31),
 C23B(H23B), C24B(H24B), C26B(H26B), C27B(H27B), C28B(H28B), C29B(H29B),
 C31B(H31B)
5.d Idealised Me refined as rotating group:
 C18(H18D,H18E,H18F), C21(H21D,H21E,H21F), C32(H32G,H32H,H32I), C33(H33G,H33H,
 H33I), C35(H35G,H35H,H35I), C36(H36G,H36H,H36I), C37(H37G,H37H,H37I),
 C18B(H18A,H18B,H18C), C21B(H21A,H21B,H21C), C32B(H32A,H32B,H32C), C33B(H33A,
 H33B,H33C), C35B(H35A,H35B,H35C), C36B(H36A,H36B,H36C), C37B(H37A,H37B,H37C),
 C32C(H32D,H32E,H32F), C33C(H33D,H33E,H33F), C35C(H35D,H35E,H35F), C36C(H36D,
 H36E,H36F), C37C(H37D,H37E,H37F)
;
_olex2_submission_special_instructions 'No special instructions were received'

loop_
_space_group_symop_operation_xyz
'x, y, z'
'-x, y+1/2, -z'

loop_
_atom_site_label
_atom_site_type_symbol
_atom_site_fract_x
_atom_site_fract_y
_atom_site_fract_z
_atom_site_U_iso_or_equiv
_atom_site_adp_type
_atom_site_occupancy
_atom_site_site_symmetry_order
_atom_site_calc_flag
_atom_site_refinement_flags_posn
_atom_site_refinement_flags_adp
_atom_site_refinement_flags_occupancy
_atom_site_disorder_assembly
_atom_site_disorder_group
S1 S 0.5728(2) 0.27367(8) 0.71354(10) 0.0290(4) Uani 1 1 d . . . . .
Si1 Si 0.4334(3) 0.70618(10) 0.74126(11) 0.0333(5) Uani 1 1 d . . . . .
O1 O 0.4947(6) 0.6243(2) 0.7354(2) 0.0263(10) Uani 1 1 d . . . . .
O2 O 0.4611(6) 0.3411(2) 0.7310(3) 0.0283(11) Uani 1 1 d . . . . .
O3 O 0.6892(7) 0.2870(3) 0.6581(3) 0.0357(12) Uani 1 1 d . . . . .
O4 O 0.4490(7) 0.2167(3) 0.7081(3) 0.0455(14) Uani 1 1 d . . . . .
C8 C 0.5773(9) 0.5929(3) 0.6781(3) 0.0242(14) Uani 1 1 d . . . . .
H8 H 0.561377 0.625095 0.638676 0.029 Uiso 1 1 calc R U . . .
C9 C 0.7811(9) 0.5820(3) 0.6923(4) 0.0286(15) Uani 1 1 d . . . . .
H9A H 0.837463 0.626405 0.707525 0.034 Uiso 1 1 calc R U . . .
H9B H 0.839929 0.567807 0.650143 0.034 Uiso 1 1 calc R U . . .
C11 C 0.8172(8) 0.5262(4) 0.7464(4) 0.0285(15) Uani 1 1 d . . . . .
H11C H 0.769856 0.542408 0.789943 0.034 Uiso 1 1 calc R U . . .
H11D H 0.951337 0.518589 0.752525 0.034 Uiso 1 1 calc R U . . .
C12 C 0.7229(9) 0.4575(3) 0.7260(4) 0.0289(15) Uani 1 1 d . . . . .
H12C H 0.747870 0.422424 0.761703 0.035 Uiso 1 1 calc R U . . .
H12D H 0.776149 0.440177 0.683875 0.035 Uiso 1 1 calc R U . . .
C13 C 0.5131(8) 0.4656(3) 0.7149(3) 0.0234(14) Uani 1 1 d . . . . .
C14 C 0.4796(8) 0.5240(4) 0.6607(3) 0.0235(13) Uani 1 1 d . . . . .
H14 H 0.537297 0.506621 0.618869 0.028 Uiso 1 1 calc R U . . .
C15 C 0.2762(9) 0.5326(3) 0.6423(4) 0.0279(15) Uani 1 1 d . . . . .
H15C H 0.260623 0.568739 0.606986 0.033 Uiso 1 1 calc R U . . .
H15D H 0.210355 0.548246 0.682510 0.033 Uiso 1 1 calc R U . . .
C16 C 0.1935(9) 0.4644(4) 0.6167(4) 0.0295(15) Uani 1 1 d . . . . .
H16C H 0.059055 0.470483 0.609753 0.035 Uiso 1 1 calc R U . . .
H16D H 0.244968 0.453499 0.572318 0.035 Uiso 1 1 calc R U . . .
C17 C 0.2284(9) 0.4029(4) 0.6637(4) 0.0278(15) Uani 1 1 d . . . . .
H17 H 0.161614 0.411409 0.706228 0.033 Uiso 1 1 calc R U . . .
C18 C 0.4246(9) 0.4792(3) 0.7822(3) 0.0257(14) Uani 1 1 d . . . . .
H18D H 0.292421 0.487105 0.774618 0.039 Uiso 1 1 calc R U . . .
H18E H 0.480791 0.520427 0.803463 0.039 Uiso 1 1 calc R U . . .
H18F H 0.443746 0.438845 0.811846 0.039 Uiso 1 1 calc R U . . .
C20 C 0.4328(9) 0.3993(3) 0.6813(4) 0.0255(14) Uani 1 1 d . . . . .
H20 H 0.501294 0.388858 0.639602 0.031 Uiso 1 1 calc R U . . .
C21 C 0.1558(10) 0.3354(4) 0.6319(4) 0.0353(17) Uani 1 1 d . . . . .
H21D H 0.222206 0.325505 0.590832 0.053 Uiso 1 1 calc R U . . .
H21E H 0.024205 0.340276 0.620615 0.053 Uiso 1 1 calc R U . . .
H21F H 0.174329 0.296981 0.664017 0.053 Uiso 1 1 calc R U . . .
C22 C 0.7039(9) 0.2650(4) 0.7883(4) 0.0304(15) Uani 1 1 d . . . . .
C23 C 0.6158(10) 0.2331(4) 0.8445(4) 0.0362(17) Uani 1 1 d . . . . .
H23 H 0.493563 0.215882 0.840031 0.043 Uiso 1 1 calc R U . . .
C24 C 0.7119(11) 0.2285(4) 0.9037(4) 0.0411(19) Uani 1 1 d . . . . .
H24 H 0.655701 0.208349 0.941589 0.049 Uiso 1 1 calc R U . . .
C25 C 0.8928(10) 0.2527(4) 0.9102(4) 0.0327(17) Uani 1 1 d . . . . .
C26 C 0.9946(14) 0.2478(4) 0.9737(5) 0.051(2) Uani 1 1 d . . . . .
H26 H 0.937777 0.228777 1.012035 0.062 Uiso 1 1 calc R U . . .
C27 C 1.1726(12) 0.2704(5) 0.9789(4) 0.047(2) Uani 1 1 d . . . . .
H27 H 1.240332 0.267043 1.020572 0.057 Uiso 1 1 calc R U . . .
C28 C 1.2546(12) 0.2990(5) 0.9216(5) 0.048(2) Uani 1 1 d . . . . .
H28 H 1.378152 0.314893 0.925182 0.058 Uiso 1 1 calc R U . . .
C29 C 1.1607(12) 0.3042(5) 0.8616(5) 0.045(2) Uani 1 1 d . . . . .
H29 H 1.219674 0.323473 0.823853 0.054 Uiso 1 1 calc R U . . .
C30 C 0.9821(10) 0.2819(4) 0.8545(4) 0.0353(17) Uani 1 1 d . . . . .
C31 C 0.8771(10) 0.2873(4) 0.7926(4) 0.0322(16) Uani 1 1 d . . . . .
H31 H 0.931376 0.306987 0.754066 0.039 Uiso 1 1 calc R U . . .
C32 C 0.6331(13) 0.7650(4) 0.7352(5) 0.055(2) Uani 1 1 d . . . . .
H32G H 0.726261 0.752684 0.770107 0.082 Uiso 1 1 calc R U . . .
H32H H 0.593459 0.813160 0.741833 0.082 Uiso 1 1 calc R U . . .
H32I H 0.685673 0.760261 0.690602 0.082 Uiso 1 1 calc R U . . .
C33 C 0.2637(14) 0.7292(5) 0.6719(4) 0.050(2) Uani 1 1 d . . . . .
H33G H 0.316732 0.719022 0.628175 0.075 Uiso 1 1 calc R U . . .
H33H H 0.234040 0.778842 0.674416 0.075 Uiso 1 1 calc R U . . .
H33I H 0.151305 0.701744 0.676674 0.075 Uiso 1 1 calc R U . . .
C34 C 0.3242(11) 0.7120(4) 0.8250(4) 0.0339(16) Uani 1 1 d . . . . .
C35 C 0.4670(16) 0.6986(8) 0.8812(5) 0.081(4) Uani 1 1 d . . . . .
H35G H 0.522939 0.652802 0.874783 0.121 Uiso 1 1 calc R U . . .
H35H H 0.407613 0.699801 0.924849 0.121 Uiso 1 1 calc R U . . .
H35I H 0.562403 0.734566 0.880311 0.121 Uiso 1 1 calc R U . . .
C36 C 0.1723(13) 0.6586(5) 0.8307(5) 0.052(2) Uani 1 1 d . . . . .
H36G H 0.082398 0.664576 0.793233 0.078 Uiso 1 1 calc R U . . .
H36H H 0.111308 0.665037 0.873617 0.078 Uiso 1 1 calc R U . . .
H36I H 0.224960 0.611746 0.829085 0.078 Uiso 1 1 calc R U . . .
C37 C 0.2406(19) 0.7850(5) 0.8355(6) 0.074(3) Uani 1 1 d . . . . .
H37G H 0.338687 0.819943 0.835886 0.112 Uiso 1 1 calc R U . . .
H37H H 0.178689 0.786130 0.878615 0.112 Uiso 1 1 calc R U . . .
H37I H 0.151369 0.795095 0.798647 0.112 Uiso 1 1 calc R U . . .
S1B S 0.7135(2) 0.51727(10) 0.46659(9) 0.0322(4) Uani 1 1 d . . . . .
O1B O 0.8129(8) 0.5021(3) 0.1299(3) 0.0448(14) Uani 1 1 d . . . . .
O2B O 0.8406(6) 0.5038(3) 0.4057(2) 0.0316(11) Uani 1 1 d . . . . .
O3B O 0.5793(8) 0.5678(3) 0.4501(3) 0.0459(14) Uani 1 1 d . . . . .
O4B O 0.8261(8) 0.5285(4) 0.5255(3) 0.0568(17) Uani 1 1 d . . . . .
C8B C 0.7215(11) 0.5585(4) 0.1615(4) 0.0390(18) Uani 1 1 d . . . . .
H8B H 0.729234 0.600199 0.131575 0.047 Uiso 1 1 calc R U . . .
C9B C 0.5201(11) 0.5410(4) 0.1692(4) 0.0402(19) Uani 1 1 d . . . . .
H9BA H 0.466318 0.525869 0.125045 0.048 Uiso 1 1 calc R U . . .
H9BB H 0.453434 0.583190 0.183347 0.048 Uiso 1 1 calc R U . . .
C11B C 0.4954(10) 0.4836(4) 0.2210(4) 0.0341(16) Uani 1 1 d . . . . .
H11A H 0.362610 0.474668 0.226272 0.041 Uiso 1 1 calc R U . . .
H11B H 0.552757 0.440161 0.205062 0.041 Uiso 1 1 calc R U . . .
C12B C 0.5827(9) 0.5042(4) 0.2885(4) 0.0307(15) Uani 1 1 d . . . . .
H12A H 0.565047 0.466022 0.321170 0.037 Uiso 1 1 calc R U . . .
H12B H 0.519217 0.545916 0.305423 0.037 Uiso 1 1 calc R U . . .
C13B C 0.7898(9) 0.5199(3) 0.2847(3) 0.0265(14) Uani 1 1 d . . . . .
C14B C 0.8146(10) 0.5762(3) 0.2290(3) 0.0294(15) Uani 1 1 d . . . . .
H14B H 0.750031 0.618633 0.245342 0.035 Uiso 1 1 calc R U . . .
C15B C 1.0158(10) 0.5969(4) 0.2247(4) 0.0350(17) Uani 1 1 d . . . . .
H15A H 1.089176 0.555825 0.212169 0.042 Uiso 1 1 calc R U . . .
H15B H 1.028398 0.632616 0.189157 0.042 Uiso 1 1 calc R U . . .
C16B C 1.0888(10) 0.6255(4) 0.2914(4) 0.0360(17) Uani 1 1 d . . . . .
H16A H 1.028699 0.670744 0.299762 0.043 Uiso 1 1 calc R U . . .
H16B H 1.222399 0.634117 0.288196 0.043 Uiso 1 1 calc R U . . .
C17B C 1.0580(9) 0.5779(4) 0.3509(4) 0.0342(16) Uani 1 1 d . . . . .
H17B H 1.136876 0.535663 0.345959 0.041 Uiso 1 1 calc R U . . .
C18B C 0.8933(10) 0.4523(4) 0.2714(4) 0.0333(17) Uani 1 1 d . . . . .
H18A H 0.856505 0.434419 0.226642 0.050 Uiso 1 1 calc R U . . .
H18B H 0.863602 0.417777 0.305784 0.050 Uiso 1 1 calc R U . . .
H18C H 1.025958 0.461263 0.273233 0.050 Uiso 1 1 calc R U . . .
C20B C 0.8579(9) 0.5546(4) 0.3500(4) 0.0297(15) Uani 1 1 d . . . . .
H20B H 0.778406 0.595843 0.359029 0.036 Uiso 1 1 calc R U . . .
C21B C 1.1151(11) 0.6141(5) 0.4175(5) 0.047(2) Uani 1 1 d . . . . .
H21A H 1.246070 0.626014 0.417050 0.071 Uiso 1 1 calc R U . . .
H21B H 1.093218 0.582744 0.455342 0.071 Uiso 1 1 calc R U . . .
H21C H 1.042470 0.656619 0.422427 0.071 Uiso 1 1 calc R U . . .
C22B C 0.6129(11) 0.4347(5) 0.4726(4) 0.042(2) Uani 1 1 d . . . . .
C23B C 0.7324(12) 0.3803(4) 0.4997(4) 0.045(2) Uani 1 1 d . . . . .
H23B H 0.856340 0.389805 0.513280 0.054 Uiso 1 1 calc R U . . .
C24B C 0.6608(12) 0.3149(5) 0.5049(5) 0.050(2) Uani 1 1 d . . . . .
H24B H 0.734692 0.277956 0.522601 0.060 Uiso 1 1 calc R U . . .
C25B C 0.4790(11) 0.3026(5) 0.4841(4) 0.046(2) Uani 1 1 d . . . . .
C26B C 0.4073(13) 0.2319(5) 0.4888(4) 0.053(2) Uani 1 1 d . . . . .
H26B H 0.481861 0.195104 0.506437 0.064 Uiso 1 1 calc R U . . .
C27B C 0.2267(13) 0.2200(5) 0.4669(4) 0.049(2) Uani 1 1 d . . . . .
H27B H 0.174692 0.174712 0.468675 0.058 Uiso 1 1 calc R U . . .
C28B C 0.1239(13) 0.2760(5) 0.4421(5) 0.055(2) Uani 1 1 d . . . . .
H28B H -0.000118 0.267480 0.427869 0.065 Uiso 1 1 calc R U . . .
C29B C 0.1877(13) 0.3412(5) 0.4370(5) 0.052(2) Uani 1 1 d . . . . .
H29B H 0.110157 0.377423 0.420050 0.063 Uiso 1 1 calc R U . . .
C30B C 0.3636(12) 0.3546(5) 0.4563(4) 0.045(2) Uani 1 1 d . . . . .
C31B C 0.4438(12) 0.4235(5) 0.4534(4) 0.044(2) Uani 1 1 d . . . . .
H31B H 0.370698 0.461266 0.437007 0.053 Uiso 1 1 calc R U . . .
Si1B Si 0.9430(4) 0.48977(15) 0.06431(15) 0.0267(10) Uani 0.628(7) 1 d . . P A 1
C32B C 1.081(4) 0.5703(12) 0.0473(11) 0.051(5) Uani 0.628(7) 1 d . . P A 1
H32A H 0.997620 0.609805 0.039615 0.077 Uiso 0.628(7) 1 calc R U P A 1
H32B H 1.153752 0.563010 0.007193 0.077 Uiso 0.628(7) 1 calc R U P A 1
H32C H 1.163589 0.580122 0.086234 0.077 Uiso 0.628(7) 1 calc R U P A 1
C33B C 1.105(2) 0.4172(11) 0.0816(10) 0.033(4) Uani 0.628(7) 1 d . . P A 1
H33A H 1.187091 0.429366 0.119974 0.050 Uiso 0.628(7) 1 calc R U P A 1
H33B H 1.177429 0.408742 0.041724 0.050 Uiso 0.628(7) 1 calc R U P A 1
H33C H 1.035389 0.375172 0.092345 0.050 Uiso 0.628(7) 1 calc R U P A 1
C34B C 0.7826(19) 0.4703(7) -0.0096(6) 0.040(3) Uani 0.628(7) 1 d . . P A 1
C35B C 0.662(4) 0.4098(11) 0.0045(10) 0.053(3) Uani 0.628(7) 1 d . . P A 1
H35A H 0.738044 0.368994 0.015467 0.079 Uiso 0.628(7) 1 calc R U P A 1
H35B H 0.583237 0.399773 -0.035491 0.079 Uiso 0.628(7) 1 calc R U P A 1
H35C H 0.584772 0.420684 0.042664 0.079 Uiso 0.628(7) 1 calc R U P A 1
C36B C 0.894(3) 0.4548(8) -0.0715(8) 0.053(3) Uani 0.628(7) 1 d . . P A 1
H36A H 0.968622 0.495428 -0.082266 0.079 Uiso 0.628(7) 1 calc R U P A 1
H36B H 0.810030 0.444053 -0.109827 0.079 Uiso 0.628(7) 1 calc R U P A 1
H36C H 0.974383 0.414780 -0.062181 0.079 Uiso 0.628(7) 1 calc R U P A 1
C37B C 0.661(2) 0.5346(8) -0.0254(8) 0.053(3) Uani 0.628(7) 1 d . . P A 1
H37A H 0.574717 0.541327 0.010921 0.079 Uiso 0.628(7) 1 calc R U P A 1
H37B H 0.592310 0.527308 -0.068170 0.079 Uiso 0.628(7) 1 calc R U P A 1
H37C H 0.739150 0.575907 -0.028951 0.079 Uiso 0.628(7) 1 calc R U P A 1
Si1C Si 0.7753(7) 0.4979(3) 0.0403(3) 0.0317(19) Uani 0.372(7) 1 d D . P A 2
C32C C 0.658(3) 0.5715(13) -0.0069(12) 0.040(5) Uani 0.372(7) 1 d . . P A 2
H32D H 0.742105 0.611079 -0.009435 0.061 Uiso 0.372(7) 1 calc R U P A 2
H32E H 0.547659 0.585589 0.016816 0.061 Uiso 0.372(7) 1 calc R U P A 2
H32F H 0.622138 0.556077 -0.052628 0.061 Uiso 0.372(7) 1 calc R U P A 2
C33C C 0.642(5) 0.4160(15) 0.0219(15) 0.040(5) Uani 0.372(7) 1 d D . P A 2
H33D H 0.564265 0.422510 -0.018969 0.061 Uiso 0.372(7) 1 calc R U P A 2
H33E H 0.564595 0.405216 0.059999 0.061 Uiso 0.372(7) 1 calc R U P A 2
H33F H 0.727752 0.377486 0.014972 0.061 Uiso 0.372(7) 1 calc R U P A 2
C34C C 1.019(3) 0.4896(10) 0.0116(11) 0.036(5) Uani 0.372(7) 1 d . . P A 2
C35C C 1.118(5) 0.559(2) 0.021(2) 0.049(9) Uani 0.372(7) 1 d . . P A 2
H35D H 1.077786 0.591001 -0.015699 0.074 Uiso 0.372(7) 1 calc R U P A 2
H35E H 1.250969 0.551806 0.018711 0.074 Uiso 0.372(7) 1 calc R U P A 2
H35F H 1.088759 0.579382 0.064272 0.074 Uiso 0.372(7) 1 calc R U P A 2
C36C C 1.115(6) 0.436(2) 0.0575(18) 0.049(10) Uani 0.372(7) 1 d . . P A 2
H36D H 1.126390 0.454081 0.103586 0.074 Uiso 0.372(7) 1 calc R U P A 2
H36E H 1.237711 0.426009 0.040866 0.074 Uiso 0.372(7) 1 calc R U P A 2
H36F H 1.042610 0.392754 0.057390 0.074 Uiso 0.372(7) 1 calc R U P A 2
C37C C 1.023(4) 0.4655(14) -0.0611(12) 0.047(6) Uani 0.372(7) 1 d . . P A 2
H37D H 0.965090 0.419527 -0.065253 0.070 Uiso 0.372(7) 1 calc R U P A 2
H37E H 1.150553 0.462648 -0.074959 0.070 Uiso 0.372(7) 1 calc R U P A 2
H37F H 0.955174 0.498702 -0.090134 0.070 Uiso 0.372(7) 1 calc R U P A 2

loop_
_atom_site_aniso_label
_atom_site_aniso_U_11
_atom_site_aniso_U_22
_atom_site_aniso_U_33
_atom_site_aniso_U_23
_atom_site_aniso_U_13
_atom_site_aniso_U_12
S1 0.0253(8) 0.0200(8) 0.0416(11) -0.0003(7) -0.0008(7) 0.0034(6)
Si1 0.0413(11) 0.0231(10) 0.0356(12) 0.0018(8) 0.0031(9) 0.0056(8)
O1 0.031(2) 0.024(2) 0.024(3) 0.0025(19) -0.0008(19) 0.0039(19)
O2 0.027(2) 0.022(2) 0.036(3) 0.007(2) 0.004(2) 0.0055(18)
O3 0.040(3) 0.037(3) 0.030(3) 0.001(2) 0.001(2) 0.014(2)
O4 0.043(3) 0.026(3) 0.068(4) 0.004(3) -0.003(3) 0.000(2)
C8 0.028(3) 0.025(3) 0.020(4) 0.002(3) 0.002(3) 0.004(3)
C9 0.025(3) 0.023(3) 0.038(4) -0.001(3) 0.002(3) -0.002(3)
C11 0.018(3) 0.027(3) 0.041(4) 0.003(3) -0.002(3) 0.003(3)
C12 0.024(3) 0.024(3) 0.039(4) 0.006(3) 0.000(3) 0.006(3)
C13 0.019(3) 0.027(3) 0.024(4) 0.000(3) 0.000(3) -0.001(2)
C14 0.022(3) 0.027(3) 0.022(3) 0.001(3) 0.001(2) 0.004(3)
C15 0.028(3) 0.027(4) 0.028(4) 0.004(3) 0.000(3) 0.003(3)
C16 0.025(3) 0.033(4) 0.030(4) 0.001(3) -0.002(3) 0.005(3)
C17 0.024(3) 0.031(4) 0.028(4) -0.003(3) 0.003(3) -0.001(3)
C18 0.027(3) 0.024(3) 0.026(4) 0.004(3) -0.001(3) 0.003(3)
C20 0.027(3) 0.020(3) 0.030(4) 0.002(3) 0.003(3) 0.006(2)
C21 0.027(3) 0.033(4) 0.046(5) -0.005(3) -0.001(3) -0.001(3)
C22 0.036(4) 0.025(4) 0.031(4) 0.003(3) 0.001(3) 0.013(3)
C23 0.035(4) 0.027(4) 0.047(5) 0.005(3) 0.008(3) 0.002(3)
C24 0.048(5) 0.039(4) 0.037(5) 0.008(3) 0.008(4) 0.009(3)
C25 0.039(4) 0.024(4) 0.035(4) -0.001(3) 0.002(3) 0.010(3)
C26 0.075(6) 0.034(4) 0.044(5) -0.004(4) 0.000(5) 0.020(4)
C27 0.059(5) 0.042(5) 0.041(5) -0.009(4) -0.016(4) 0.021(4)
C28 0.039(4) 0.044(5) 0.061(6) -0.012(4) -0.010(4) 0.010(3)
C29 0.045(5) 0.048(5) 0.043(5) -0.009(4) -0.001(4) 0.011(4)
C30 0.042(4) 0.024(4) 0.040(4) -0.001(3) 0.008(3) 0.010(3)
C31 0.039(4) 0.029(4) 0.029(4) 0.000(3) 0.000(3) 0.006(3)
C32 0.066(6) 0.027(4) 0.072(7) -0.005(4) 0.019(5) -0.006(4)
C33 0.072(6) 0.046(5) 0.032(5) 0.002(4) 0.000(4) 0.023(4)
C34 0.049(4) 0.020(3) 0.032(4) -0.006(3) -0.001(3) 0.001(3)
C35 0.072(7) 0.131(11) 0.039(6) -0.005(6) -0.011(5) 0.003(7)
C36 0.059(5) 0.050(5) 0.047(5) -0.008(4) 0.019(4) -0.008(4)
C37 0.128(10) 0.029(5) 0.068(7) -0.004(4) 0.039(7) 0.011(5)
S1B 0.0295(8) 0.0388(10) 0.0283(10) 0.0017(8) 0.0022(7) 0.0004(7)
O1B 0.055(3) 0.046(3) 0.034(3) -0.018(2) 0.013(2) -0.019(3)
O2B 0.028(2) 0.038(3) 0.029(3) 0.006(2) 0.0050(19) 0.002(2)
O3B 0.047(3) 0.046(3) 0.047(3) 0.009(3) 0.020(3) 0.013(3)
O4B 0.049(3) 0.083(5) 0.038(4) -0.003(3) -0.004(3) -0.002(3)
C8B 0.059(5) 0.027(4) 0.031(4) 0.000(3) 0.002(3) -0.010(3)
C9B 0.047(4) 0.042(5) 0.030(4) -0.002(3) -0.013(3) -0.005(3)
C11B 0.031(3) 0.031(4) 0.040(4) -0.005(3) -0.001(3) -0.009(3)
C12B 0.029(3) 0.030(4) 0.033(4) 0.002(3) 0.002(3) 0.000(3)
C13B 0.029(3) 0.020(3) 0.031(4) 0.002(3) 0.004(3) -0.001(3)
C14B 0.045(4) 0.020(3) 0.023(4) 0.001(3) 0.003(3) -0.002(3)
C15B 0.040(4) 0.022(4) 0.044(5) -0.004(3) 0.009(3) -0.008(3)
C16B 0.032(4) 0.030(4) 0.046(5) -0.004(3) 0.008(3) -0.009(3)
C17B 0.026(3) 0.033(4) 0.044(5) -0.006(3) -0.001(3) -0.004(3)
C18B 0.031(4) 0.024(4) 0.046(5) 0.001(3) 0.007(3) -0.002(3)
C20B 0.034(4) 0.026(3) 0.030(4) 0.008(3) 0.003(3) 0.004(3)
C21B 0.030(4) 0.061(6) 0.050(5) -0.009(4) -0.002(4) -0.015(4)
C22B 0.049(5) 0.050(5) 0.029(5) 0.003(4) 0.008(4) -0.008(4)
C23B 0.047(5) 0.045(5) 0.044(5) 0.006(4) 0.004(4) 0.007(4)
C24B 0.049(5) 0.056(6) 0.047(6) 0.007(4) 0.003(4) 0.011(4)
C25B 0.040(4) 0.071(6) 0.027(5) -0.014(4) 0.007(3) -0.008(4)
C26B 0.066(6) 0.067(6) 0.028(5) 0.000(4) 0.012(4) 0.016(5)
C27B 0.069(6) 0.039(5) 0.039(5) -0.007(4) 0.017(4) -0.019(4)
C28B 0.061(5) 0.059(6) 0.044(5) -0.012(5) 0.002(4) -0.011(5)
C29B 0.053(5) 0.063(6) 0.042(5) 0.004(4) 0.004(4) -0.005(4)
C30B 0.057(5) 0.052(5) 0.026(4) 0.006(4) 0.012(4) 0.012(4)
C31B 0.049(5) 0.055(5) 0.029(5) 0.007(4) 0.007(4) 0.007(4)
Si1B 0.0382(18) 0.0212(15) 0.0205(19) -0.0010(11) -0.0042(13) -0.0069(12)
C32B 0.083(15) 0.031(9) 0.040(12) -0.001(8) 0.011(9) -0.024(8)
C33B 0.024(7) 0.045(11) 0.030(12) -0.003(8) -0.007(7) 0.005(6)
C34B 0.065(8) 0.034(7) 0.021(7) -0.006(5) -0.021(6) 0.002(6)
C35B 0.072(7) 0.050(5) 0.035(6) -0.011(4) -0.019(5) 0.005(5)
C36B 0.072(7) 0.050(5) 0.035(6) -0.011(4) -0.019(5) 0.005(5)
C37B 0.072(7) 0.050(5) 0.035(6) -0.011(4) -0.019(5) 0.005(5)
Si1C 0.041(3) 0.025(3) 0.029(4) -0.001(2) -0.004(2) -0.005(2)
C32C 0.042(9) 0.046(10) 0.033(12) -0.006(8) -0.017(8) -0.011(7)
C33C 0.042(9) 0.046(10) 0.033(12) -0.006(8) -0.017(8) -0.011(7)
C34C 0.052(12) 0.021(9) 0.035(12) -0.009(8) 0.005(9) -0.006(8)
C35C 0.046(16) 0.05(2) 0.05(2) 0.004(17) -0.002(16) -0.007(13)
C36C 0.09(2) 0.04(2) 0.02(2) -0.006(13) -0.011(16) 0.000(15)
C37C 0.060(15) 0.051(14) 0.029(13) 0.002(10) 0.003(11) 0.011(12)

loop_
_atom_type_symbol
_atom_type_description
_atom_type_scat_dispersion_real
_atom_type_scat_dispersion_imag
_atom_type_scat_source
C C 0.0033 0.0016 'International Tables Vol C Tables 4.2.6.8 and 6.1.1.4'
H H 0.0000 0.0000 'International Tables Vol C Tables 4.2.6.8 and 6.1.1.4'
O O 0.0106 0.0060 'International Tables Vol C Tables 4.2.6.8 and 6.1.1.4'
S S 0.1246 0.1234 'International Tables Vol C Tables 4.2.6.8 and 6.1.1.4'
Si Si 0.0817 0.0704 'International Tables Vol C Tables 4.2.6.8 and 6.1.1.4'

loop_
_geom_angle_atom_site_label_1
_geom_angle_atom_site_label_2
_geom_angle_atom_site_label_3
_geom_angle
_geom_angle_site_symmetry_1
_geom_angle_site_symmetry_3
_geom_angle_publ_flag
O2 S1 C22 99.4(3) . . ?
O3 S1 O2 110.2(3) . . ?
O3 S1 C22 110.4(3) . . ?
O4 S1 O2 108.7(3) . . ?
O4 S1 O3 118.0(3) . . ?
O4 S1 C22 108.5(4) . . ?
O1 Si1 C32 111.4(3) . . ?
O1 Si1 C33 110.4(3) . . ?
O1 Si1 C34 104.2(3) . . ?
C32 Si1 C33 108.0(5) . . ?
C32 Si1 C34 112.3(4) . . ?
C34 Si1 C33 110.5(4) . . ?
C8 O1 Si1 125.5(4) . . ?
C20 O2 S1 122.0(4) . . ?
O1 C8 H8 108.5 . . ?
O1 C8 C9 110.1(5) . . ?
O1 C8 C14 109.7(5) . . ?
C9 C8 H8 108.5 . . ?
C9 C8 C14 111.4(5) . . ?
C14 C8 H8 108.5 . . ?
C8 C9 H9A 109.3 . . ?
C8 C9 H9B 109.3 . . ?
C8 C9 C11 111.8(5) . . ?
H9A C9 H9B 107.9 . . ?
C11 C9 H9A 109.3 . . ?
C11 C9 H9B 109.3 . . ?
C9 C11 H11C 109.5 . . ?
C9 C11 H11D 109.5 . . ?
C9 C11 C12 110.6(6) . . ?
H11C C11 H11D 108.1 . . ?
C12 C11 H11C 109.5 . . ?
C12 C11 H11D 109.5 . . ?
C11 C12 H12C 109.1 . . ?
C11 C12 H12D 109.1 . . ?
C11 C12 C13 112.5(5) . . ?
H12C C12 H12D 107.8 . . ?
C13 C12 H12C 109.1 . . ?
C13 C12 H12D 109.1 . . ?
C12 C13 C14 107.4(5) . . ?
C18 C13 C12 109.7(5) . . ?
C18 C13 C14 114.6(5) . . ?
C18 C13 C20 110.8(5) . . ?
C20 C13 C12 109.7(5) . . ?
C20 C13 C14 104.3(5) . . ?
C8 C14 C13 113.9(5) . . ?
C8 C14 H14 105.6 . . ?
C13 C14 H14 105.6 . . ?
C15 C14 C8 113.5(5) . . ?
C15 C14 C13 111.7(5) . . ?
C15 C14 H14 105.6 . . ?
C14 C15 H15C 109.5 . . ?
C14 C15 H15D 109.5 . . ?
C14 C15 C16 110.9(5) . . ?
H15C C15 H15D 108.1 . . ?
C16 C15 H15C 109.5 . . ?
C16 C15 H15D 109.5 . . ?
C15 C16 H16C 108.7 . . ?
C15 C16 H16D 108.7 . . ?
H16C C16 H16D 107.6 . . ?
C17 C16 C15 114.1(6) . . ?
C17 C16 H16C 108.7 . . ?
C17 C16 H16D 108.7 . . ?
C16 C17 H17 108.3 . . ?
C16 C17 C21 111.0(6) . . ?
C20 C17 C16 108.5(5) . . ?
C20 C17 H17 108.3 . . ?
C20 C17 C21 112.2(5) . . ?
C21 C17 H17 108.3 . . ?
C13 C18 H18D 109.5 . . ?
C13 C18 H18E 109.5 . . ?
C13 C18 H18F 109.5 . . ?
H18D C18 H18E 109.5 . . ?
H18D C18 H18F 109.5 . . ?
H18E C18 H18F 109.5 . . ?
O2 C20 C13 106.9(5) . . ?
O2 C20 C17 107.2(5) . . ?
O2 C20 H20 109.3 . . ?
C13 C20 H20 109.3 . . ?
C17 C20 C13 114.5(5) . . ?
C17 C20 H20 109.3 . . ?
C17 C21 H21D 109.5 . . ?
C17 C21 H21E 109.5 . . ?
C17 C21 H21F 109.5 . . ?
H21D C21 H21E 109.5 . . ?
H21D C21 H21F 109.5 . . ?
H21E C21 H21F 109.5 . . ?
C23 C22 S1 117.0(5) . . ?
C31 C22 S1 120.9(6) . . ?
C31 C22 C23 122.1(7) . . ?
C22 C23 H23 121.0 . . ?
C24 C23 C22 118.1(7) . . ?
C24 C23 H23 121.0 . . ?
C23 C24 H24 119.4 . . ?
C23 C24 C25 121.2(8) . . ?
C25 C24 H24 119.4 . . ?
C24 C25 C26 120.9(8) . . ?
C24 C25 C30 121.0(7) . . ?
C30 C25 C26 118.1(7) . . ?
C25 C26 H26 119.9 . . ?
C27 C26 C25 120.1(9) . . ?
C27 C26 H26 119.9 . . ?
C26 C27 H27 120.4 . . ?
C26 C27 C28 119.2(8) . . ?
C28 C27 H27 120.4 . . ?
C27 C28 H28 119.3 . . ?
C29 C28 C27 121.4(8) . . ?
C29 C28 H28 119.3 . . ?
C28 C29 H29 119.5 . . ?
C28 C29 C30 121.0(9) . . ?
C30 C29 H29 119.5 . . ?
C25 C30 C31 117.0(7) . . ?
C29 C30 C25 120.1(7) . . ?
C29 C30 C31 123.0(8) . . ?
C22 C31 C30 120.6(7) . . ?
C22 C31 H31 119.7 . . ?
C30 C31 H31 119.7 . . ?
Si1 C32 H32G 109.5 . . ?
Si1 C32 H32H 109.5 . . ?
Si1 C32 H32I 109.5 . . ?
H32G C32 H32H 109.5 . . ?
H32G C32 H32I 109.5 . . ?
H32H C32 H32I 109.5 . . ?
Si1 C33 H33G 109.5 . . ?
Si1 C33 H33H 109.5 . . ?
Si1 C33 H33I 109.5 . . ?
H33G C33 H33H 109.5 . . ?
H33G C33 H33I 109.5 . . ?
H33H C33 H33I 109.5 . . ?
C35 C34 Si1 110.0(6) . . ?
C35 C34 C37 108.5(8) . . ?
C36 C34 Si1 111.1(5) . . ?
C36 C34 C35 108.1(8) . . ?
C36 C34 C37 108.2(8) . . ?
C37 C34 Si1 110.9(6) . . ?
C34 C35 H35G 109.5 . . ?
C34 C35 H35H 109.5 . . ?
C34 C35 H35I 109.5 . . ?
H35G C35 H35H 109.5 . . ?
H35G C35 H35I 109.5 . . ?
H35H C35 H35I 109.5 . . ?
C34 C36 H36G 109.5 . . ?
C34 C36 H36H 109.5 . . ?
C34 C36 H36I 109.5 . . ?
H36G C36 H36H 109.5 . . ?
H36G C36 H36I 109.5 . . ?
H36H C36 H36I 109.5 . . ?
C34 C37 H37G 109.5 . . ?
C34 C37 H37H 109.5 . . ?
C34 C37 H37I 109.5 . . ?
H37G C37 H37H 109.5 . . ?
H37G C37 H37I 109.5 . . ?
H37H C37 H37I 109.5 . . ?
O2B S1B C22B 99.3(3) . . ?
O3B S1B O2B 110.9(3) . . ?
O3B S1B O4B 117.5(4) . . ?
O3B S1B C22B 110.6(4) . . ?
O4B S1B O2B 108.7(3) . . ?
O4B S1B C22B 108.2(4) . . ?
C8B O1B Si1B 137.9(5) . . ?
C8B O1B Si1C 114.3(5) . . ?
C20B O2B S1B 122.2(4) . . ?
O1B C8B H8B 108.1 . . ?
O1B C8B C9B 110.0(6) . . ?
O1B C8B C14B 110.9(6) . . ?
C9B C8B H8B 108.1 . . ?
C9B C8B C14B 111.5(6) . . ?
C14B C8B H8B 108.1 . . ?
C8B C9B H9BA 109.3 . . ?
C8B C9B H9BB 109.3 . . ?
C8B C9B C11B 111.4(6) . . ?
H9BA C9B H9BB 108.0 . . ?
C11B C9B H9BA 109.3 . . ?
C11B C9B H9BB 109.3 . . ?
C9B C11B H11A 109.5 . . ?
C9B C11B H11B 109.5 . . ?
H11A C11B H11B 108.1 . . ?
C12B C11B C9B 110.6(6) . . ?
C12B C11B H11A 109.5 . . ?
C12B C11B H11B 109.5 . . ?
C11B C12B H12A 109.0 . . ?
C11B C12B H12B 109.0 . . ?
C11B C12B C13B 113.0(6) . . ?
H12A C12B H12B 107.8 . . ?
C13B C12B H12A 109.0 . . ?
C13B C12B H12B 109.0 . . ?
C12B C13B C14B 107.8(5) . . ?
C18B C13B C12B 109.2(5) . . ?
C18B C13B C14B 113.4(6) . . ?
C20B C13B C12B 109.6(5) . . ?
C20B C13B C14B 104.8(5) . . ?
C20B C13B C18B 111.8(6) . . ?
C8B C14B C13B 114.2(6) . . ?
C8B C14B H14B 105.6 . . ?
C8B C14B C15B 114.3(6) . . ?
C13B C14B H14B 105.6 . . ?
C15B C14B C13B 110.8(6) . . ?
C15B C14B H14B 105.6 . . ?
C14B C15B H15A 109.5 . . ?
C14B C15B H15B 109.5 . . ?
H15A C15B H15B 108.0 . . ?
C16B C15B C14B 110.9(6) . . ?
C16B C15B H15A 109.5 . . ?
C16B C15B H15B 109.5 . . ?
C15B C16B H16A 108.8 . . ?
C15B C16B H16B 108.8 . . ?
C15B C16B C17B 113.9(6) . . ?
H16A C16B H16B 107.7 . . ?
C17B C16B H16A 108.8 . . ?
C17B C16B H16B 108.8 . . ?
C16B C17B H17B 108.2 . . ?
C16B C17B C20B 109.5(6) . . ?
C16B C17B C21B 110.6(6) . . ?
C20B C17B H17B 108.2 . . ?
C20B C17B C21B 111.9(6) . . ?
C21B C17B H17B 108.2 . . ?
C13B C18B H18A 109.5 . . ?
C13B C18B H18B 109.5 . . ?
C13B C18B H18C 109.5 . . ?
H18A C18B H18B 109.5 . . ?
H18A C18B H18C 109.5 . . ?
H18B C18B H18C 109.5 . . ?
O2B C20B C13B 108.1(5) . . ?
O2B C20B C17B 106.9(5) . . ?
O2B C20B H20B 108.9 . . ?
C13B C20B H20B 108.9 . . ?
C17B C20B C13B 114.9(6) . . ?
C17B C20B H20B 108.9 . . ?
C17B C21B H21A 109.5 . . ?
C17B C21B H21B 109.5 . . ?
C17B C21B H21C 109.5 . . ?
H21A C21B H21B 109.5 . . ?
H21A C21B H21C 109.5 . . ?
H21B C21B H21C 109.5 . . ?
C23B C22B S1B 115.5(6) . . ?
C31B C22B S1B 121.7(7) . . ?
C31B C22B C23B 122.8(8) . . ?
C22B C23B H23B 121.1 . . ?
C24B C23B C22B 117.8(8) . . ?
C24B C23B H23B 121.1 . . ?
C23B C24B H24B 120.2 . . ?
C23B C24B C25B 119.6(9) . . ?
C25B C24B H24B 120.2 . . ?
C24B C25B C26B 118.4(9) . . ?
C24B C25B C30B 123.0(9) . . ?
C30B C25B C26B 118.5(8) . . ?
C25B C26B H26B 121.0 . . ?
C27B C26B C25B 118.0(8) . . ?
C27B C26B H26B 121.0 . . ?
C26B C27B H27B 120.8 . . ?
C26B C27B C28B 118.4(8) . . ?
C28B C27B H27B 120.8 . . ?
C27B C28B H28B 117.8 . . ?
C29B C28B C27B 124.5(9) . . ?
C29B C28B H28B 117.8 . . ?
C28B C29B H29B 120.5 . . ?
C28B C29B C30B 119.0(9) . . ?
C30B C29B H29B 120.5 . . ?
C25B C30B C31B 115.4(8) . . ?
C29B C30B C25B 121.7(9) . . ?
C29B C30B C31B 122.8(8) . . ?
C22B C31B C30B 121.3(8) . . ?
C22B C31B H31B 119.3 . . ?
C30B C31B H31B 119.3 . . ?
O1B Si1B C32B 110.3(7) . . ?
O1B Si1B C33B 109.9(6) . . ?
O1B Si1B C34B 106.6(5) . . ?
C33B Si1B C32B 108.3(11) . . ?
C33B Si1B C34B 111.7(8) . . ?
C34B Si1B C32B 110.2(9) . . ?
Si1B C32B H32A 109.5 . . ?
Si1B C32B H32B 109.5 . . ?
Si1B C32B H32C 109.5 . . ?
H32A C32B H32B 109.5 . . ?
H32A C32B H32C 109.5 . . ?
H32B C32B H32C 109.5 . . ?
Si1B C33B H33A 109.5 . . ?
Si1B C33B H33B 109.5 . . ?
Si1B C33B H33C 109.5 . . ?
H33A C33B H33B 109.5 . . ?
H33A C33B H33C 109.5 . . ?
H33B C33B H33C 109.5 . . ?
C35B C34B Si1B 111.3(11) . . ?
C35B C34B C36B 109.3(12) . . ?
C35B C34B C37B 109.0(15) . . ?
C36B C34B Si1B 109.6(10) . . ?
C36B C34B C37B 108.0(12) . . ?
C37B C34B Si1B 109.6(9) . . ?
C34B C35B H35A 109.5 . . ?
C34B C35B H35B 109.5 . . ?
C34B C35B H35C 109.5 . . ?
H35A C35B H35B 109.5 . . ?
H35A C35B H35C 109.5 . . ?
H35B C35B H35C 109.5 . . ?
C34B C36B H36A 109.5 . . ?
C34B C36B H36B 109.5 . . ?
C34B C36B H36C 109.5 . . ?
H36A C36B H36B 109.5 . . ?
H36A C36B H36C 109.5 . . ?
H36B C36B H36C 109.5 . . ?
C34B C37B H37A 109.5 . . ?
C34B C37B H37B 109.5 . . ?
C34B C37B H37C 109.5 . . ?
H37A C37B H37B 109.5 . . ?
H37A C37B H37C 109.5 . . ?
H37B C37B H37C 109.5 . . ?
O1B Si1C C32C 120.7(8) . . ?
O1B Si1C C33C 107.0(10) . . ?
O1B Si1C C34C 101.0(7) . . ?
C33C Si1C C32C 108.0(14) . . ?
C33C Si1C C34C 110.8(12) . . ?
C34C Si1C C32C 109.2(10) . . ?
Si1C C32C H32D 109.5 . . ?
Si1C C32C H32E 109.5 . . ?
Si1C C32C H32F 109.5 . . ?
H32D C32C H32E 109.5 . . ?
H32D C32C H32F 109.5 . . ?
H32E C32C H32F 109.5 . . ?
Si1C C33C H33D 109.5 . . ?
Si1C C33C H33E 109.5 . . ?
Si1C C33C H33F 109.5 . . ?
H33D C33C H33E 109.5 . . ?
H33D C33C H33F 109.5 . . ?
H33E C33C H33F 109.5 . . ?
C35C C34C Si1C 109.7(18) . . ?
C35C C34C C36C 108(3) . . ?
C36C C34C Si1C 107(2) . . ?
C37C C34C Si1C 111.2(16) . . ?
C37C C34C C35C 111(2) . . ?
C37C C34C C36C 110(2) . . ?
C34C C35C H35D 109.5 . . ?
C34C C35C H35E 109.5 . . ?
C34C C35C H35F 109.5 . . ?
H35D C35C H35E 109.5 . . ?
H35D C35C H35F 109.5 . . ?
H35E C35C H35F 109.5 . . ?
C34C C36C H36D 109.5 . . ?
C34C C36C H36E 109.5 . . ?
C34C C36C H36F 109.5 . . ?
H36D C36C H36E 109.5 . . ?
H36D C36C H36F 109.5 . . ?
H36E C36C H36F 109.5 . . ?
C34C C37C H37D 109.5 . . ?
C34C C37C H37E 109.5 . . ?
C34C C37C H37F 109.5 . . ?
H37D C37C H37E 109.5 . . ?
H37D C37C H37F 109.5 . . ?
H37E C37C H37F 109.5 . . ?

loop_
_geom_bond_atom_site_label_1
_geom_bond_atom_site_label_2
_geom_bond_distance
_geom_bond_site_symmetry_2
_geom_bond_publ_flag
S1 O2 1.573(5) . ?
S1 O3 1.433(5) . ?
S1 O4 1.419(5) . ?
S1 C22 1.743(7) . ?
Si1 O1 1.640(5) . ?
Si1 C32 1.848(9) . ?
Si1 C33 1.870(9) . ?
Si1 C34 1.867(8) . ?
O1 C8 1.436(8) . ?
O2 C20 1.501(8) . ?
C8 H8 1.0000 . ?
C8 C9 1.514(9) . ?
C8 C14 1.537(9) . ?
C9 H9A 0.9900 . ?
C9 H9B 0.9900 . ?
C9 C11 1.533(10) . ?
C11 H11C 0.9900 . ?
C11 H11D 0.9900 . ?
C11 C12 1.536(9) . ?
C12 H12C 0.9900 . ?
C12 H12D 0.9900 . ?
C12 C13 1.542(8) . ?
C13 C14 1.567(9) . ?
C13 C18 1.524(9) . ?
C13 C20 1.542(9) . ?
C14 H14 1.0000 . ?
C14 C15 1.521(8) . ?
C15 H15C 0.9900 . ?
C15 H15D 0.9900 . ?
C15 C16 1.523(10) . ?
C16 H16C 0.9900 . ?
C16 H16D 0.9900 . ?
C16 C17 1.520(10) . ?
C17 H17 1.0000 . ?
C17 C20 1.517(9) . ?
C17 C21 1.530(10) . ?
C18 H18D 0.9800 . ?
C18 H18E 0.9800 . ?
C18 H18F 0.9800 . ?
C20 H20 1.0000 . ?
C21 H21D 0.9800 . ?
C21 H21E 0.9800 . ?
C21 H21F 0.9800 . ?
C22 C23 1.441(10) . ?
C22 C31 1.331(10) . ?
C23 H23 0.9500 . ?
C23 C24 1.348(12) . ?
C24 H24 0.9500 . ?
C24 C25 1.397(11) . ?
C25 C26 1.441(12) . ?
C25 C30 1.418(11) . ?
C26 H26 0.9500 . ?
C26 C27 1.367(13) . ?
C27 H27 0.9500 . ?
C27 C28 1.412(14) . ?
C28 H28 0.9500 . ?
C28 C29 1.355(13) . ?
C29 H29 0.9500 . ?
C29 C30 1.371(12) . ?
C30 C31 1.426(11) . ?
C31 H31 0.9500 . ?
C32 H32G 0.9800 . ?
C32 H32H 0.9800 . ?
C32 H32I 0.9800 . ?
C33 H33G 0.9800 . ?
C33 H33H 0.9800 . ?
C33 H33I 0.9800 . ?
C34 C35 1.520(12) . ?
C34 C36 1.515(11) . ?
C34 C37 1.545(11) . ?
C35 H35G 0.9800 . ?
C35 H35H 0.9800 . ?
C35 H35I 0.9800 . ?
C36 H36G 0.9800 . ?
C36 H36H 0.9800 . ?
C36 H36I 0.9800 . ?
C37 H37G 0.9800 . ?
C37 H37H 0.9800 . ?
C37 H37I 0.9800 . ?
S1B O2B 1.567(5) . ?
S1B O3B 1.407(6) . ?
S1B O4B 1.420(6) . ?
S1B C22B 1.753(9) . ?
O1B C8B 1.428(9) . ?
O1B Si1B 1.651(6) . ?
O1B Si1C 1.790(8) . ?
O2B C20B 1.481(8) . ?
C8B H8B 1.0000 . ?
C8B C9B 1.515(11) . ?
C8B C14B 1.517(10) . ?
C9B H9BA 0.9900 . ?
C9B H9BB 0.9900 . ?
C9B C11B 1.523(11) . ?
C11B H11A 0.9900 . ?
C11B H11B 0.9900 . ?
C11B C12B 1.513(10) . ?
C12B H12A 0.9900 . ?
C12B H12B 0.9900 . ?
C12B C13B 1.541(9) . ?
C13B C14B 1.562(9) . ?
C13B C18B 1.529(9) . ?
C13B C20B 1.524(10) . ?
C14B H14B 1.0000 . ?
C14B C15B 1.521(10) . ?
C15B H15A 0.9900 . ?
C15B H15B 0.9900 . ?
C15B C16B 1.510(11) . ?
C16B H16A 0.9900 . ?
C16B H16B 0.9900 . ?
C16B C17B 1.516(11) . ?
C17B H17B 1.0000 . ?
C17B C20B 1.522(9) . ?
C17B C21B 1.536(11) . ?
C18B H18A 0.9800 . ?
C18B H18B 0.9800 . ?
C18B H18C 0.9800 . ?
C20B H20B 1.0000 . ?
C21B H21A 0.9800 . ?
C21B H21B 0.9800 . ?
C21B H21C 0.9800 . ?
C22B C23B 1.451(12) . ?
C22B C31B 1.293(12) . ?
C23B H23B 0.9500 . ?
C23B C24B 1.365(13) . ?
C24B H24B 0.9500 . ?
C24B C25B 1.392(12) . ?
C25B C26B 1.460(14) . ?
C25B C30B 1.404(13) . ?
C26B H26B 0.9500 . ?
C26B C27B 1.389(13) . ?
C27B H27B 0.9500 . ?
C27B C28B 1.390(14) . ?
C28B H28B 0.9500 . ?
C28B C29B 1.342(13) . ?
C29B H29B 0.9500 . ?
C29B C30B 1.347(13) . ?
C30B C31B 1.450(13) . ?
C31B H31B 0.9500 . ?
Si1B C32B 1.88(2) . ?
Si1B C33B 1.849(19) . ?
Si1B C34B 1.879(12) . ?
C32B H32A 0.9800 . ?
C32B H32B 0.9800 . ?
C32B H32C 0.9800 . ?
C33B H33A 0.9800 . ?
C33B H33B 0.9800 . ?
C33B H33C 0.9800 . ?
C34B C35B 1.49(3) . ?
C34B C36B 1.52(2) . ?
C34B C37B 1.544(19) . ?
C35B H35A 0.9800 . ?
C35B H35B 0.9800 . ?
C35B H35C 0.9800 . ?
C36B H36A 0.9800 . ?
C36B H36B 0.9800 . ?
C36B H36C 0.9800 . ?
C37B H37A 0.9800 . ?
C37B H37B 0.9800 . ?
C37B H37C 0.9800 . ?
Si1C C32C 1.89(2) . ?
Si1C C33C 1.88(2) . ?
Si1C C34C 1.88(2) . ?
C32C H32D 0.9800 . ?
C32C H32E 0.9800 . ?
C32C H32F 0.9800 . ?
C33C H33D 0.9800 . ?
C33C H33E 0.9800 . ?
C33C H33F 0.9800 . ?
C34C C35C 1.53(4) . ?
C34C C36C 1.53(4) . ?
C34C C37C 1.52(3) . ?
C35C H35D 0.9800 . ?
C35C H35E 0.9800 . ?
C35C H35F 0.9800 . ?
C36C H36D 0.9800 . ?
C36C H36E 0.9800 . ?
C36C H36F 0.9800 . ?
C37C H37D 0.9800 . ?
C37C H37E 0.9800 . ?
C37C H37F 0.9800 . ?

loop_
_geom_torsion_atom_site_label_1
_geom_torsion_atom_site_label_2
_geom_torsion_atom_site_label_3
_geom_torsion_atom_site_label_4
_geom_torsion
_geom_torsion_site_symmetry_1
_geom_torsion_site_symmetry_2
_geom_torsion_site_symmetry_3
_geom_torsion_site_symmetry_4
_geom_torsion_publ_flag
S1 O2 C20 C13 -122.0(5) . . . . ?
S1 O2 C20 C17 114.7(5) . . . . ?
S1 C22 C23 C24 -177.3(6) . . . . ?
S1 C22 C31 C30 178.1(5) . . . . ?
Si1 O1 C8 C9 104.2(5) . . . . ?
Si1 O1 C8 C14 -132.9(5) . . . . ?
O1 Si1 C34 C35 65.7(7) . . . . ?
O1 Si1 C34 C36 -54.0(6) . . . . ?
O1 Si1 C34 C37 -174.4(7) . . . . ?
O1 C8 C9 C11 68.4(7) . . . . ?
O1 C8 C14 C13 -68.4(6) . . . . ?
O1 C8 C14 C15 60.9(7) . . . . ?
O2 S1 C22 C23 80.8(6) . . . . ?
O2 S1 C22 C31 -98.9(6) . . . . ?
O3 S1 O2 C20 20.1(5) . . . . ?
O3 S1 C22 C23 -163.5(5) . . . . ?
O3 S1 C22 C31 16.8(7) . . . . ?
O4 S1 O2 C20 -110.7(5) . . . . ?
O4 S1 C22 C23 -32.7(6) . . . . ?
O4 S1 C22 C31 147.6(6) . . . . ?
C8 C9 C11 C12 56.0(7) . . . . ?
C8 C14 C15 C16 172.4(6) . . . . ?
C9 C8 C14 C13 53.8(7) . . . . ?
C9 C8 C14 C15 -176.9(5) . . . . ?
C9 C11 C12 C13 -58.7(8) . . . . ?
C11 C12 C13 C14 56.0(7) . . . . ?
C11 C12 C13 C18 -69.1(7) . . . . ?
C11 C12 C13 C20 168.9(6) . . . . ?
C12 C13 C14 C8 -53.9(7) . . . . ?
C12 C13 C14 C15 176.0(6) . . . . ?
C12 C13 C20 O2 65.1(7) . . . . ?
C12 C13 C20 C17 -176.3(6) . . . . ?
C13 C14 C15 C16 -57.2(7) . . . . ?
C14 C8 C9 C11 -53.5(7) . . . . ?
C14 C13 C20 O2 179.9(5) . . . . ?
C14 C13 C20 C17 -61.5(7) . . . . ?
C14 C15 C16 C17 52.6(8) . . . . ?
C15 C16 C17 C20 -51.4(8) . . . . ?
C15 C16 C17 C21 -175.2(6) . . . . ?
C16 C17 C20 O2 176.6(5) . . . . ?
C16 C17 C20 C13 58.2(8) . . . . ?
C18 C13 C14 C8 68.3(7) . . . . ?
C18 C13 C14 C15 -61.8(7) . . . . ?
C18 C13 C20 O2 -56.2(6) . . . . ?
C18 C13 C20 C17 62.4(7) . . . . ?
C20 C13 C14 C8 -170.3(5) . . . . ?
C20 C13 C14 C15 59.5(7) . . . . ?
C21 C17 C20 O2 -60.4(7) . . . . ?
C21 C17 C20 C13 -178.8(6) . . . . ?
C22 S1 O2 C20 136.0(5) . . . . ?
C22 C23 C24 C25 -1.1(11) . . . . ?
C23 C22 C31 C30 -1.5(11) . . . . ?
C23 C24 C25 C26 179.7(7) . . . . ?
C23 C24 C25 C30 -1.0(11) . . . . ?
C24 C25 C26 C27 178.7(7) . . . . ?
C24 C25 C30 C29 -178.7(7) . . . . ?
C24 C25 C30 C31 1.9(10) . . . . ?
C25 C26 C27 C28 0.4(12) . . . . ?
C25 C30 C31 C22 -0.6(10) . . . . ?
C26 C25 C30 C29 0.5(10) . . . . ?
C26 C25 C30 C31 -178.9(6) . . . . ?
C26 C27 C28 C29 -0.2(13) . . . . ?
C27 C28 C29 C30 0.2(13) . . . . ?
C28 C29 C30 C25 -0.3(12) . . . . ?
C28 C29 C30 C31 179.0(7) . . . . ?
C29 C30 C31 C22 -180.0(7) . . . . ?
C30 C25 C26 C27 -0.6(11) . . . . ?
C31 C22 C23 C24 2.4(11) . . . . ?
C32 Si1 O1 C8 -61.8(6) . . . . ?
C32 Si1 C34 C35 -55.1(8) . . . . ?
C32 Si1 C34 C36 -174.8(6) . . . . ?
C32 Si1 C34 C37 64.9(8) . . . . ?
C33 Si1 O1 C8 58.2(6) . . . . ?
C33 Si1 C34 C35 -175.7(7) . . . . ?
C33 Si1 C34 C36 64.6(7) . . . . ?
C33 Si1 C34 C37 -55.7(8) . . . . ?
C34 Si1 O1 C8 176.8(5) . . . . ?
S1B O2B C20B C13B -118.1(5) . . . . ?
S1B O2B C20B C17B 117.8(5) . . . . ?
S1B C22B C23B C24B -179.5(7) . . . . ?
S1B C22B C31B C30B 177.8(6) . . . . ?
O1B C8B C9B C11B 69.2(8) . . . . ?
O1B C8B C14B C13B -69.8(8) . . . . ?
O1B C8B C14B C15B 59.2(8) . . . . ?
O1B Si1B C34B C35B -56.2(13) . . . . ?
O1B Si1B C34B C36B -177.2(9) . . . . ?
O1B Si1B C34B C37B 64.4(11) . . . . ?
O1B Si1C C34C C35C -73(2) . . . . ?
O1B Si1C C34C C36C 44.8(19) . . . . ?
O1B Si1C C34C C37C 164.4(14) . . . . ?
O2B S1B C22B C23B 72.7(7) . . . . ?
O2B S1B C22B C31B -106.6(7) . . . . ?
O3B S1B O2B C20B 20.2(6) . . . . ?
O3B S1B C22B C23B -170.7(6) . . . . ?
O3B S1B C22B C31B 10.0(8) . . . . ?
O4B S1B O2B C20B -110.5(6) . . . . ?
O4B S1B C22B C23B -40.6(7) . . . . ?
O4B S1B C22B C31B 140.1(7) . . . . ?
C8B O1B Si1B C32B 30.0(13) . . . . ?
C8B O1B Si1B C33B 149.3(10) . . . . ?
C8B O1B Si1B C34B -89.5(8) . . . . ?
C8B O1B Si1C C32C 9.7(10) . . . . ?
C8B O1B Si1C C33C -114.2(13) . . . . ?
C8B O1B Si1C C34C 129.9(8) . . . . ?
C8B C9B C11B C12B 56.9(9) . . . . ?
C8B C14B C15B C16B 170.2(6) . . . . ?
C9B C8B C14B C13B 53.1(8) . . . . ?
C9B C8B C14B C15B -177.9(6) . . . . ?
C9B C11B C12B C13B -58.5(8) . . . . ?
C11B C12B C13B C14B 54.5(8) . . . . ?
C11B C12B C13B C18B -69.2(8) . . . . ?
C11B C12B C13B C20B 168.0(6) . . . . ?
C12B C13B C14B C8B -51.9(8) . . . . ?
C12B C13B C14B C15B 177.3(5) . . . . ?
C12B C13B C20B O2B 65.1(7) . . . . ?
C12B C13B C20B C17B -175.7(6) . . . . ?
C13B C14B C15B C16B -59.1(8) . . . . ?
C14B C8B C9B C11B -54.2(8) . . . . ?
C14B C13B C20B O2B -179.4(5) . . . . ?
C14B C13B C20B C17B -60.2(7) . . . . ?
C14B C15B C16B C17B 53.1(8) . . . . ?
C15B C16B C17B C20B -49.5(8) . . . . ?
C15B C16B C17B C21B -173.3(6) . . . . ?
C16B C17B C20B O2B 175.3(6) . . . . ?
C16B C17B C20B C13B 55.4(8) . . . . ?
C18B C13B C14B C8B 69.1(8) . . . . ?
C18B C13B C14B C15B -61.6(8) . . . . ?
C18B C13B C20B O2B -56.1(7) . . . . ?
C18B C13B C20B C17B 63.1(7) . . . . ?
C20B C13B C14B C8B -168.7(6) . . . . ?
C20B C13B C14B C15B 60.6(7) . . . . ?
C21B C17B C20B O2B -61.7(8) . . . . ?
C21B C17B C20B C13B 178.5(6) . . . . ?
C22B S1B O2B C20B 136.6(5) . . . . ?
C22B C23B C24B C25B 0.4(13) . . . . ?
C23B C22B C31B C30B -1.5(13) . . . . ?
C23B C24B C25B C26B 178.7(8) . . . . ?
C23B C24B C25B C30B 1.2(13) . . . . ?
C24B C25B C26B C27B -178.9(8) . . . . ?
C24B C25B C30B C29B -179.6(8) . . . . ?
C24B C25B C30B C31B -2.7(12) . . . . ?
C25B C26B C27B C28B -0.5(12) . . . . ?
C25B C30B C31B C22B 2.8(12) . . . . ?
C26B C25B C30B C29B 2.9(12) . . . . ?
C26B C25B C30B C31B 179.8(7) . . . . ?
C26B C27B C28B C29B 1.0(14) . . . . ?
C27B C28B C29B C30B 0.6(15) . . . . ?
C28B C29B C30B C25B -2.6(13) . . . . ?
C28B C29B C30B C31B -179.2(9) . . . . ?
C29B C30B C31B C22B 179.7(8) . . . . ?
C30B C25B C26B C27B -1.3(11) . . . . ?
C31B C22B C23B C24B -0.2(13) . . . . ?
Si1B O1B C8B C9B 126.5(7) . . . . ?
Si1B O1B C8B C14B -109.7(8) . . . . ?
C32B Si1B C34B C35B -175.9(14) . . . . ?
C32B Si1B C34B C36B 63.1(13) . . . . ?
C32B Si1B C34B C37B -55.2(14) . . . . ?
C33B Si1B C34B C35B 63.8(14) . . . . ?
C33B Si1B C34B C36B -57.2(12) . . . . ?
C33B Si1B C34B C37B -175.6(11) . . . . ?
Si1C O1B C8B C9B 78.7(7) . . . . ?
Si1C O1B C8B C14B -157.5(5) . . . . ?
C32C Si1C C34C C35C 55(2) . . . . ?
C32C Si1C C34C C36C 172.9(19) . . . . ?
C32C Si1C C34C C37C -67.4(18) . . . . ?
C33C Si1C C34C C35C 174(2) . . . . ?
C33C Si1C C34C C36C -68(2) . . . . ?
C33C Si1C C34C C37C 51(2) . . . . ?
